data_2201353
loop_
_publ_author_name
'Subha Nandhini, M.'
'Krishnakumar, R. V.'
'Narasimhamurthy, T.'
'Vijayakumar, V.'
'Sundaravadivelu, M.'
'Natarajan, S.'

_publ_section_title
;
 4,8,9,10-Tetraphenyl-1,3-diazaadamantan-6-one acetone hemisolvate
;
_journal_issue 11
_journal_name_full 'Acta Crystallographica Section E'
_journal_page_first o1210
_journal_page_last o1212
_journal_paper_doi 10.1107/S1600536802017658
_journal_volume 58
_journal_year 2002
_chemical_formula_iupac '2C32 H28 N2 O, C3 H6 O'
_chemical_formula_moiety '2C32 H28 N2 O, C3 H6 O'
_chemical_formula_sum 'C67 H62 N4 O3'
_chemical_formula_weight 971.21
_chemical_name_systematic
;
4,8,9,10-Tetraphenyl-1,3-diazaadamantan-6-one acetone solvate
;
_space_group_IT_number 2
_symmetry_cell_setting triclinic
_symmetry_space_group_name_Hall '-P 1'
_symmetry_space_group_name_H-M 'P -1'
_atom_sites_solution_hydrogens geom
_atom_sites_solution_primary direct
_atom_sites_solution_secondary difmap
_audit_creation_method SHELXL-97
_cell_angle_alpha 92.760(10)
_cell_angle_beta 103.570(10)
_cell_angle_gamma 111.600(10)
_cell_formula_units_Z 2
_cell_length_a 12.6087(14)
_cell_length_b 13.7214(12)
_cell_length_c 17.056(2)
_cell_measurement_reflns_used 1016
_cell_measurement_temperature 293(2)
_cell_measurement_theta_max 31
_cell_measurement_theta_min 12
_cell_volume 2637.3(5)
_computing_cell_refinement 'SAINT (Siemens, 1994)'
_computing_data_collection 'SMART (Siemens, 1994)'
_computing_data_reduction SAINT
_computing_molecular_graphics 'PLATON (Spek, 1999)'
_computing_publication_material SHELXL97
_computing_structure_refinement 'SHELXL97 (Sheldrick, 1997)'
_computing_structure_solution 'SHELXS97 (Sheldrick, 1990)'
_diffrn_ambient_temperature 293(2)
_diffrn_detector_area_resol_mean 8
_diffrn_measured_fraction_theta_full 0.968
_diffrn_measured_fraction_theta_max 0.968
_diffrn_measurement_device_type 'Siemens SMART CCD'
_diffrn_measurement_method \w
_diffrn_radiation_monochromator graphite
_diffrn_radiation_source 'fine-focus sealed tube'
_diffrn_radiation_type CuK\a
_diffrn_radiation_wavelength 1.54180
_diffrn_reflns_av_R_equivalents 0.0508
_diffrn_reflns_av_sigmaI/netI 0.0488
_diffrn_reflns_limit_h_max 14
_diffrn_reflns_limit_h_min -10
_diffrn_reflns_limit_k_max 15
_diffrn_reflns_limit_k_min -15
_diffrn_reflns_limit_l_max 18
_diffrn_reflns_limit_l_min -18
_diffrn_reflns_number 10907
_diffrn_reflns_theta_full 58.88
_diffrn_reflns_theta_max 58.88
_diffrn_reflns_theta_min 2.69
_diffrn_standards_number 0
_exptl_absorpt_coefficient_mu 0.58
_exptl_absorpt_correction_T_max 0.929
_exptl_absorpt_correction_T_min 0.853
_exptl_absorpt_correction_type multi-scan
_exptl_absorpt_process_details '(SADABS; Sheldrick, 1996)'
_exptl_crystal_colour colourless
_exptl_crystal_density_diffrn 1.223
_exptl_crystal_density_method 'not measured'
_exptl_crystal_description needles
_exptl_crystal_F_000 1032
_exptl_crystal_size_max 0.34
_exptl_crystal_size_mid 0.26
_exptl_crystal_size_min 0.12
_refine_diff_density_max 0.233
_refine_diff_density_min -0.225
_refine_ls_extinction_coef 0.0026(2)
_refine_ls_extinction_expression Fc^*^=kFc[1+0.001xFc^2^\l^3^/sin(2\q)]^-1/4^
_refine_ls_extinction_method SHELXL97
_refine_ls_goodness_of_fit_ref 1.113
_refine_ls_hydrogen_treatment constr
_refine_ls_matrix_type full
_refine_ls_number_parameters 668
_refine_ls_number_reflns 7313
_refine_ls_number_restraints 0
_refine_ls_restrained_S_all 1.113
_refine_ls_R_factor_all 0.0679
_refine_ls_R_factor_gt 0.0511
_refine_ls_shift/su_max <0.001
_refine_ls_shift/su_mean 0.000
_refine_ls_structure_factor_coef Fsqd
_refine_ls_weighting_details 'calc w = 1/[\s^2^(Fo^2^)+(0.0611P)^2^+0.8497P] where P = (Fo^2^+2Fc^2^)/3'
_refine_ls_weighting_scheme calc
_refine_ls_wR_factor_gt 0.1284
_refine_ls_wR_factor_ref 0.1472
_reflns_number_gt 5907
_reflns_number_total 7313
_reflns_threshold_expression I>2\s(I)
_cod_data_source_file cf6210.cif
_cod_data_source_block I
_cod_original_cell_volume 2637.4(5)
_cod_database_code 2201353
_cod_database_fobs_code 2201353

loop_
_symmetry_equiv_pos_as_xyz
'x, y, z'
'-x, -y, -z'

loop_
_atom_site_label
_atom_site_fract_x
_atom_site_fract_y
_atom_site_fract_z
_atom_site_U_iso_or_equiv
_atom_site_adp_type
_atom_site_calc_flag
_atom_site_refinement_flags
_atom_site_occupancy
_atom_site_disorder_assembly
_atom_site_disorder_group
_atom_site_type_symbol
N1A 0.80037(15) 0.08443(15) 0.38558(10) 0.0480(5) Uani d . 1 . . N
C2A 0.88221(18) 0.04455(17) 0.43890(13) 0.0457(5) Uani d . 1 . . C
H2A1 0.9310 0.0293 0.4078 0.055 Uiso calc R 1 . . H
H2A2 0.9344 0.1001 0.4839 0.055 Uiso calc R 1 . . H
N3A 0.82221(14) -0.05093(14) 0.47210(10) 0.0441(4) Uani d . 1 . . N
C4A 0.74941(19) -0.13547(18) 0.40171(13) 0.0477(5) Uani d . 1 . . C
H4A 0.8032 -0.1361 0.3686 0.057 Uiso calc R 1 . . H
C41A 0.7051(2) -0.24597(18) 0.42565(14) 0.0520(6) Uani d . 1 . . C
C42A 0.5903(3) -0.3194(2) 0.39799(18) 0.0771(8) Uani d . 1 . . C
H42A 0.5329 -0.3010 0.3647 0.093 Uiso calc R 1 . . H
C43A 0.7547(3) -0.3785(2) 0.49576(19) 0.0791(8) Uani d . 1 . . C
H43A 0.8113 -0.3974 0.5294 0.095 Uiso calc R 1 . . H
C44A 0.6407(4) -0.4505(2) 0.4675(2) 0.0897(10) Uani d . 1 . . C
H44A 0.6191 -0.5187 0.4810 0.108 Uiso calc R 1 . . H
C45A 0.5591(4) -0.4206(3) 0.4192(2) 0.1013(11) Uani d . 1 . . C
H45A 0.4809 -0.4689 0.3999 0.122 Uiso calc R 1 . . H
C46A 0.7865(2) -0.2782(2) 0.47475(17) 0.0679(7) Uani d . 1 . . C
H46A 0.8650 -0.2306 0.4941 0.081 Uiso calc R 1 . . H
C5A 0.65451(19) -0.1024(2) 0.34737(13) 0.0531(6) Uani d . 1 . . C
H5A 0.6027 -0.1587 0.3018 0.064 Uiso calc R 1 . . H
C6A 0.5833(2) -0.0733(2) 0.39666(13) 0.0524(6) Uani d . 1 . . C
O1A 0.47528(14) -0.10945(16) 0.37686(10) 0.0709(5) Uani d . 1 . . O
C7A 0.65949(19) 0.01111(18) 0.46867(13) 0.0483(5) Uani d . 1 . . C
H7A 0.6109 0.0270 0.5005 0.058 Uiso calc R 1 . . H
C8A 0.7270(2) 0.11079(18) 0.43228(13) 0.0497(6) Uani d . 1 . . C
H8A 0.6663 0.1249 0.3926 0.060 Uiso calc R 1 . . H
C81A 0.7973(2) 0.21226(18) 0.49320(14) 0.0508(6) Uani d . 1 . . C
C82A 0.7519(3) 0.2383(2) 0.55432(17) 0.0704(7) Uani d . 1 . . C
H82A 0.6807 0.1908 0.5608 0.084 Uiso calc R 1 . . H
C85A 0.9639(3) 0.3795(2) 0.53926(18) 0.0755(8) Uani d . 1 . . C
H53A 1.0363 0.4267 0.5344 0.091 Uiso calc R 1 . . H
C84A 0.9176(3) 0.4045(2) 0.5985(2) 0.0849(9) Uani d . 1 . . C
H84A 0.9578 0.4685 0.6335 0.102 Uiso calc R 1 . . H
C83A 0.8119(3) 0.3347(3) 0.6056(2) 0.0865(9) Uani d . 1 . . C
H83A 0.7796 0.3518 0.6454 0.104 Uiso calc R 1 . . H
C86A 0.9044(2) 0.28512(19) 0.48656(16) 0.0608(7) Uani d . 1 . . C
H86A 0.9366 0.2701 0.4460 0.073 Uiso calc R 1 . . H
C9A 0.7206(2) 0.00208(19) 0.31543(13) 0.0527(6) Uani d . 1 . . C
H9A 0.6596 0.0272 0.2890 0.063 Uiso calc R 1 . . H
C91A 0.7838(2) -0.0094(2) 0.25135(13) 0.0561(6) Uani d . 1 . . C
C92A 0.7483(2) -0.1037(2) 0.19989(15) 0.0691(7) Uani d . 1 . . C
H92A 0.6887 -0.1642 0.2072 0.083 Uiso calc R 1 . . H
C93A 0.8005(3) -0.1085(3) 0.13784(17) 0.0827(9) Uani d . 1 . . C
H93A 0.7760 -0.1723 0.1039 0.099 Uiso calc R 1 . . H
C94A 0.8882(3) -0.0200(3) 0.12592(18) 0.0888(10) Uani d . 1 . . C
H94A 0.9232 -0.0236 0.0841 0.107 Uiso calc R 1 . . H
C95A 0.9241(3) 0.0739(3) 0.17617(19) 0.0911(10) Uani d . 1 . . C
H95A 0.9831 0.1344 0.1682 0.109 Uiso calc R 1 . . H
C96A 0.8725(3) 0.0787(2) 0.23855(16) 0.0737(8) Uani d . 1 . . C
H96A 0.8980 0.1426 0.2726 0.088 Uiso calc R 1 . . H
C10A 0.75245(18) -0.02359(17) 0.52255(12) 0.0441(5) Uani d . 1 . . C
H10A 0.8087 0.0399 0.5608 0.053 Uiso calc R 1 . . H
C11A 0.70444(19) -0.10593(17) 0.57514(12) 0.0449(5) Uani d . 1 . . C
C12A 0.5848(2) -0.1600(2) 0.56731(15) 0.0598(6) Uani d . 1 . . C
H12A 0.5299 -0.1477 0.5265 0.072 Uiso calc R 1 . . H
C13A 0.5447(3) -0.2321(2) 0.61866(17) 0.0680(7) Uani d . 1 . . C
H13A 0.4637 -0.2678 0.6118 0.082 Uiso calc R 1 . . H
C14A 0.6241(3) -0.2506(2) 0.67929(17) 0.0700(8) Uani d . 1 . . C
H14A 0.5978 -0.2994 0.7136 0.084 Uiso calc R 1 . . H
C15A 0.7435(3) -0.1963(2) 0.68905(16) 0.0709(7) Uani d . 1 . . C
H15A 0.7978 -0.2081 0.7307 0.085 Uiso calc R 1 . . H
C16A 0.7838(2) -0.1247(2) 0.63823(14) 0.0594(6) Uani d . 1 . . C
H16A 0.8649 -0.0886 0.6461 0.071 Uiso calc R 1 . . H
N1B 0.34468(15) 0.74897(13) -0.02138(10) 0.0436(4) Uani d . 1 . . N
C2B 0.21908(19) 0.68652(17) -0.02756(13) 0.0438(5) Uani d . 1 . . C
H2B1 0.1860 0.7327 -0.0069 0.053 Uiso calc R 1 . . H
H2B2 0.1768 0.6613 -0.0847 0.053 Uiso calc R 1 . . H
N3B 0.19843(15) 0.59501(13) 0.01698(10) 0.0420(4) Uani d . 1 . . N
C4B 0.24574(18) 0.52321(16) -0.01815(13) 0.0430(5) Uani d . 1 . . C
H4B 0.2070 0.5082 -0.0769 0.052 Uiso calc R 1 . . H
C41B 0.21317(19) 0.41601(16) 0.01159(12) 0.0436(5) Uani d . 1 . . C
C42B 0.2970(2) 0.37658(18) 0.04646(15) 0.0565(6) Uani d . 1 . . C
H42B 0.3769 0.4177 0.0536 0.068 Uiso calc R 1 . . H
C43B 0.2650(3) 0.2779(2) 0.07080(17) 0.0649(7) Uani d . 1 . . C
H43B 0.3231 0.2538 0.0947 0.078 Uiso calc R 1 . . H
C44B 0.1483(3) 0.2155(2) 0.05998(17) 0.0669(7) Uani d . 1 . . C
H44B 0.1266 0.1489 0.0763 0.080 Uiso calc R 1 . . H
C45B 0.0633(3) 0.2521(2) 0.0248(2) 0.0783(8) Uani d . 1 . . C
H45B -0.0164 0.2096 0.0165 0.094 Uiso calc R 1 . . H
C46B 0.0959(2) 0.3517(2) 0.00155(17) 0.0658(7) Uani d . 1 . . C
H46B 0.0374 0.3759 -0.0213 0.079 Uiso calc R 1 . . H
C5B 0.37971(19) 0.58357(17) -0.00941(13) 0.0443(5) Uani d . 1 . . C
H5B 0.4126 0.5371 -0.0312 0.053 Uiso calc R 1 . . H
C6B 0.44455(19) 0.62772(17) 0.07873(14) 0.0472(5) Uani d . 1 . . C
O1B 0.53423(15) 0.61642(14) 0.11460(11) 0.0655(5) Uani d . 1 . . O
C7B 0.39377(19) 0.69650(16) 0.11585(13) 0.0452(5) Uani d . 1 . . C
H7B 0.4361 0.7225 0.1736 0.054 Uiso calc R 1 . . H
C8B 0.4117(2) 0.79056(16) 0.06467(13) 0.0452(5) Uani d . 1 . . C
H8B 0.4958 0.8203 0.0660 0.054 Uiso calc R 1 . . H
C81B 0.3843(2) 0.88178(17) 0.09699(13) 0.0492(6) Uani d . 1 . . C
C82B 0.3590(3) 0.9493(2) 0.04468(16) 0.0726(8) Uani d . 1 . . C
H82B 0.3533 0.9354 -0.0104 0.087 Uiso calc R 1 . . H
C83B 0.3423(3) 1.0370(2) 0.07313(18) 0.0928(11) Uani d . 1 . . C
H83B 0.3243 1.0810 0.0371 0.111 Uiso calc R 1 . . H
C84B 0.3521(3) 1.0595(2) 0.15445(17) 0.0871(10) Uani d . 1 . . C
H84B 0.3425 1.1194 0.1737 0.104 Uiso calc R 1 . . H
C85B 0.3762(3) 0.9932(2) 0.20719(16) 0.0715(8) Uani d . 1 . . C
H85B 0.3817 1.0077 0.2622 0.086 Uiso calc R 1 . . H
C86B 0.3923(2) 0.90490(19) 0.17877(14) 0.0583(6) Uani d . 1 . . C
H86B 0.4086 0.8605 0.2150 0.070 Uiso calc R 1 . . H
C9B 0.3963(2) 0.68192(17) -0.05547(13) 0.0468(5) Uani d . 1 . . C
H9B 0.4818 0.7236 -0.0428 0.056 Uiso calc R 1 . . H
C91B 0.3500(2) 0.65604(17) -0.14824(13) 0.0489(6) Uani d . 1 . . C
C92B 0.3551(2) 0.5704(2) -0.19113(16) 0.0635(7) Uani d . 1 . . C
H92B 0.3850 0.5257 -0.1628 0.076 Uiso calc R 1 . . H
C93B 0.3164(3) 0.5502(2) -0.27532(16) 0.0746(8) Uani d . 1 . . C
H93B 0.3213 0.4925 -0.3030 0.090 Uiso calc R 1 . . H
C94B 0.2711(3) 0.6145(2) -0.31822(16) 0.0718(8) Uani d . 1 . . C
H94B 0.2442 0.6002 -0.3748 0.086 Uiso calc R 1 . . H
C95B 0.2655(3) 0.7002(2) -0.27711(16) 0.0708(7) Uani d . 1 . . C
H95B 0.2344 0.7439 -0.3059 0.085 Uiso calc R 1 . . H
C96B 0.3062(2) 0.7219(2) -0.19267(15) 0.0630(7) Uani d . 1 . . C
H96B 0.3042 0.7813 -0.1654 0.076 Uiso calc R 1 . . H
C10B 0.25869(19) 0.63749(17) 0.10467(12) 0.0435(5) Uani d . 1 . . C
H10B 0.2308 0.6928 0.1172 0.052 Uiso calc R 1 . . H
C11B 0.2202(2) 0.55679(17) 0.16118(12) 0.0465(5) Uani d . 1 . . C
C12B 0.2962(2) 0.52597(19) 0.21650(15) 0.0592(6) Uani d . 1 . . C
H12B 0.3768 0.5541 0.2202 0.071 Uiso calc R 1 . . H
C13B 0.2532(3) 0.4533(2) 0.26676(17) 0.0732(8) Uani d . 1 . . C
H13B 0.3056 0.4331 0.3036 0.088 Uiso calc R 1 . . H
C14B 0.1358(3) 0.4110(2) 0.26321(16) 0.0717(8) Uani d . 1 . . C
H14B 0.1080 0.3616 0.2967 0.086 Uiso calc R 1 . . H
C15B 0.0595(3) 0.4420(3) 0.20980(15) 0.0787(9) Uani d . 1 . . C
H15B -0.0207 0.4148 0.2074 0.094 Uiso calc R 1 . . H
C16B 0.1015(2) 0.5138(2) 0.15952(15) 0.0698(8) Uani d . 1 . . C
H16B 0.0485 0.5340 0.1233 0.084 Uiso calc R 1 . . H
C32 1.1099(5) 0.3049(3) 0.7543(3) 0.1538(19) Uani d . 1 . . C
H32A 1.1675 0.3167 0.7238 0.231 Uiso calc R 1 . . H
H32B 1.1463 0.3049 0.8105 0.231 Uiso calc R 1 . . H
H32C 1.0803 0.3602 0.7503 0.231 Uiso calc R 1 . . H
C33 1.0110(3) 0.2016(3) 0.7209(2) 0.0932(10) Uani d . 1 . . C
C34 0.9117(4) 0.1685(4) 0.7603(3) 0.1431(17) Uani d . 1 . . C
H34A 0.8535 0.1003 0.7331 0.215 Uiso calc R 1 . . H
H34B 0.8759 0.2196 0.7564 0.215 Uiso calc R 1 . . H
H34C 0.9418 0.1643 0.8166 0.215 Uiso calc R 1 . . H
O3 1.0089(2) 0.1446(2) 0.66400(16) 0.1133(8) Uani d . 1 . . O

loop_
_atom_site_aniso_label
_atom_site_aniso_U_11
_atom_site_aniso_U_22
_atom_site_aniso_U_33
_atom_site_aniso_U_12
_atom_site_aniso_U_13
_atom_site_aniso_U_23
N1A 0.0396(10) 0.0603(12) 0.0437(10) 0.0179(9) 0.0127(8) 0.0111(9)
C2A 0.0338(11) 0.0536(13) 0.0461(12) 0.0131(10) 0.0112(10) 0.0061(10)
N3A 0.0335(9) 0.0494(10) 0.0442(10) 0.0112(8) 0.0099(8) 0.0044(8)
C4A 0.0368(12) 0.0559(14) 0.0451(12) 0.0107(10) 0.0141(10) 0.0038(10)
C41A 0.0470(14) 0.0561(14) 0.0467(13) 0.0111(12) 0.0180(11) -0.0017(11)
C42A 0.0615(18) 0.0690(19) 0.0736(18) 0.0012(15) 0.0098(14) 0.0027(15)
C43A 0.099(2) 0.0654(19) 0.087(2) 0.0359(18) 0.0431(18) 0.0209(16)
C44A 0.123(3) 0.0529(17) 0.086(2) 0.013(2) 0.053(2) 0.0059(16)
C45A 0.093(3) 0.067(2) 0.101(3) -0.0144(19) 0.026(2) 0.0033(19)
C46A 0.0596(16) 0.0578(16) 0.0846(19) 0.0182(13) 0.0237(15) 0.0149(14)
C5A 0.0371(12) 0.0693(15) 0.0413(12) 0.0098(11) 0.0083(10) 0.0049(11)
C6A 0.0371(14) 0.0712(16) 0.0456(13) 0.0168(12) 0.0101(10) 0.0207(11)
O1A 0.0328(10) 0.1113(15) 0.0572(10) 0.0163(9) 0.0095(8) 0.0187(10)
C7A 0.0377(12) 0.0667(15) 0.0454(12) 0.0227(11) 0.0155(10) 0.0142(11)
C8A 0.0430(13) 0.0661(15) 0.0473(13) 0.0259(11) 0.0163(10) 0.0181(11)
C81A 0.0531(14) 0.0569(14) 0.0514(13) 0.0279(12) 0.0183(11) 0.0161(11)
C82A 0.0668(17) 0.0783(19) 0.0754(18) 0.0296(15) 0.0346(15) 0.0108(15)
C85A 0.085(2) 0.0526(16) 0.091(2) 0.0195(15) 0.0394(17) 0.0092(15)
C84A 0.100(2) 0.0642(18) 0.091(2) 0.0261(18) 0.0400(19) -0.0029(16)
C83A 0.100(2) 0.083(2) 0.088(2) 0.0356(19) 0.0483(19) -0.0025(17)
C86A 0.0702(17) 0.0555(15) 0.0658(16) 0.0252(14) 0.0329(14) 0.0145(13)
C9A 0.0413(13) 0.0706(16) 0.0427(12) 0.0185(12) 0.0101(10) 0.0115(11)
C91A 0.0499(14) 0.0765(17) 0.0387(12) 0.0206(13) 0.0127(11) 0.0113(12)
C92A 0.0648(17) 0.0815(19) 0.0473(14) 0.0129(14) 0.0170(13) 0.0042(14)
C93A 0.090(2) 0.097(2) 0.0521(16) 0.0264(19) 0.0220(15) -0.0021(15)
C94A 0.089(2) 0.120(3) 0.0575(17) 0.029(2) 0.0397(17) 0.0044(18)
C95A 0.086(2) 0.106(3) 0.0690(19) 0.0107(19) 0.0434(17) 0.0123(18)
C96A 0.0721(18) 0.0819(19) 0.0601(16) 0.0135(15) 0.0321(14) 0.0103(14)
C10A 0.0364(12) 0.0513(13) 0.0413(11) 0.0146(10) 0.0092(9) 0.0050(10)
C11A 0.0469(13) 0.0484(13) 0.0382(11) 0.0169(11) 0.0128(10) 0.0041(10)
C12A 0.0533(15) 0.0726(17) 0.0532(14) 0.0216(13) 0.0176(12) 0.0163(12)
C13A 0.0671(17) 0.0669(17) 0.0682(17) 0.0151(14) 0.0322(15) 0.0156(14)
C14A 0.100(2) 0.0567(16) 0.0633(17) 0.0298(16) 0.0408(17) 0.0193(13)
C15A 0.086(2) 0.0759(18) 0.0584(16) 0.0396(17) 0.0182(15) 0.0234(14)
C16A 0.0577(15) 0.0662(16) 0.0550(14) 0.0257(13) 0.0129(12) 0.0154(12)
N1B 0.0453(11) 0.0442(10) 0.0428(10) 0.0214(8) 0.0089(8) 0.0039(8)
C2B 0.0455(13) 0.0480(12) 0.0412(11) 0.0246(10) 0.0072(10) 0.0073(10)
N3B 0.0426(10) 0.0477(10) 0.0386(9) 0.0241(8) 0.0062(8) 0.0051(8)
C4B 0.0440(12) 0.0441(12) 0.0419(11) 0.0200(10) 0.0094(10) 0.0043(9)
C41B 0.0496(13) 0.0425(12) 0.0418(12) 0.0205(11) 0.0138(10) 0.0049(9)
C42B 0.0573(15) 0.0478(14) 0.0709(16) 0.0276(12) 0.0179(12) 0.0086(12)
C43B 0.0763(19) 0.0552(15) 0.0801(18) 0.0397(15) 0.0276(15) 0.0173(13)
C44B 0.090(2) 0.0526(15) 0.0798(18) 0.0369(15) 0.0450(16) 0.0247(13)
C45B 0.0641(18) 0.0659(18) 0.112(2) 0.0232(15) 0.0362(17) 0.0343(17)
C46B 0.0534(16) 0.0625(16) 0.0843(18) 0.0253(13) 0.0163(14) 0.0264(14)
C5B 0.0450(12) 0.0441(12) 0.0504(13) 0.0232(10) 0.0155(10) 0.0059(10)
C6B 0.0412(13) 0.0422(12) 0.0584(14) 0.0184(10) 0.0097(11) 0.0109(10)
O1B 0.0503(10) 0.0707(11) 0.0765(11) 0.0353(9) 0.0008(9) 0.0070(9)
C7B 0.0453(13) 0.0454(12) 0.0418(12) 0.0205(10) 0.0027(10) 0.0018(10)
C8B 0.0431(12) 0.0435(12) 0.0465(12) 0.0180(10) 0.0062(10) 0.0040(10)
C81B 0.0552(14) 0.0401(12) 0.0488(13) 0.0197(11) 0.0068(11) 0.0026(10)
C82B 0.123(3) 0.0555(15) 0.0499(14) 0.0480(17) 0.0208(15) 0.0090(12)
C83B 0.167(3) 0.0713(19) 0.0636(18) 0.077(2) 0.0237(19) 0.0158(15)
C84B 0.149(3) 0.0666(18) 0.0651(18) 0.067(2) 0.0255(19) 0.0029(15)
C85B 0.104(2) 0.0657(17) 0.0494(14) 0.0448(16) 0.0120(14) -0.0023(13)
C86B 0.0720(17) 0.0535(14) 0.0485(14) 0.0315(13) 0.0044(12) 0.0027(11)
C9B 0.0445(13) 0.0463(12) 0.0523(13) 0.0198(10) 0.0148(10) 0.0061(10)
C91B 0.0521(14) 0.0466(13) 0.0495(13) 0.0172(11) 0.0205(11) 0.0073(11)
C92B 0.0793(18) 0.0579(15) 0.0608(16) 0.0312(14) 0.0260(14) 0.0081(12)
C93B 0.104(2) 0.0602(16) 0.0591(17) 0.0263(16) 0.0324(16) -0.0031(13)
C94B 0.088(2) 0.0705(18) 0.0486(15) 0.0169(16) 0.0254(14) 0.0084(14)
C95B 0.089(2) 0.0742(18) 0.0562(16) 0.0336(16) 0.0266(14) 0.0228(14)
C96B 0.0874(19) 0.0583(15) 0.0530(15) 0.0336(14) 0.0270(13) 0.0154(12)
C10B 0.0475(13) 0.0472(12) 0.0402(11) 0.0269(10) 0.0068(10) 0.0032(9)
C11B 0.0527(14) 0.0497(13) 0.0376(11) 0.0243(11) 0.0070(10) 0.0015(10)
C12B 0.0594(16) 0.0595(15) 0.0615(15) 0.0295(13) 0.0104(12) 0.0151(12)
C13B 0.086(2) 0.0698(18) 0.0683(17) 0.0387(16) 0.0122(15) 0.0270(14)
C14B 0.089(2) 0.0613(16) 0.0529(16) 0.0161(15) 0.0193(15) 0.0095(13)
C15B 0.0626(18) 0.108(2) 0.0469(15) 0.0113(16) 0.0156(13) 0.0136(15)
C16B 0.0560(16) 0.105(2) 0.0473(14) 0.0308(15) 0.0117(12) 0.0243(14)
C32 0.154(4) 0.091(3) 0.159(4) 0.014(3) -0.003(3) -0.001(3)
C33 0.094(3) 0.090(2) 0.082(2) 0.029(2) 0.0125(19) 0.0038(19)
C34 0.146(4) 0.167(4) 0.131(4) 0.060(3) 0.069(3) 0.023(3)
O3 0.0862(16) 0.130(2) 0.1020(18) 0.0257(15) 0.0197(14) -0.0175(16)

loop_
_atom_type_symbol
_atom_type_description
_atom_type_scat_dispersion_real
_atom_type_scat_dispersion_imag
_atom_type_scat_source
C C 0.0033 0.0016 'International Tables Vol C Tables 4.2.6.8 and 6.1.1.4'
H H 0.0000 0.0000 'International Tables Vol C Tables 4.2.6.8 and 6.1.1.4'
N N 0.0061 0.0033 'International Tables Vol C Tables 4.2.6.8 and 6.1.1.4'
O O 0.0106 0.0060 'International Tables Vol C Tables 4.2.6.8 and 6.1.1.4'

loop_
_geom_angle_atom_site_label_1
_geom_angle_atom_site_label_2
_geom_angle_atom_site_label_3
_geom_angle
C8A N1A C9A 108.40(17)
C8A N1A C2A 109.71(16)
C9A N1A C2A 110.15(18)
N3A C2A N1A 114.15(16)
N3A C2A H2A1 108.7
N1A C2A H2A1 108.7
N3A C2A H2A2 108.7
N1A C2A H2A2 108.7
H2A1 C2A H2A2 107.6
C2A N3A C4A 106.94(16)
C2A N3A C10A 107.43(16)
C4A N3A C10A 114.13(16)
N3A C4A C41A 113.40(17)
N3A C4A C5A 109.38(18)
C41A C4A C5A 116.49(19)
N3A C4A H4A 105.5
C41A C4A H4A 105.5
C5A C4A H4A 105.5
C42A C41A C46A 116.9(2)
C42A C41A C4A 124.6(2)
C46A C41A C4A 118.4(2)
C41A C42A C45A 120.8(3)
C41A C42A H42A 119.6
C45A C42A H42A 119.6
C44A C43A C46A 120.5(3)
C44A C43A H43A 119.8
C46A C43A H43A 119.8
C45A C44A C43A 118.6(3)
C45A C44A H44A 120.7
C43A C44A H44A 120.7
C44A C45A C42A 121.3(3)
C44A C45A H45A 119.3
C42A C45A H45A 119.3
C43A C46A C41A 121.9(3)
C43A C46A H46A 119.0
C41A C46A H46A 119.0
C6A C5A C4A 111.14(18)
C6A C5A C9A 105.02(19)
C4A C5A C9A 108.04(18)
C6A C5A H5A 110.8
C4A C5A H5A 110.8
C9A C5A H5A 110.8
O1A C6A C5A 123.1(2)
O1A C6A C7A 124.0(2)
C5A C6A C7A 112.72(19)
C6A C7A C10A 110.22(19)
C6A C7A C8A 105.78(17)
C10A C7A C8A 108.09(17)
C6A C7A H7A 110.9
C10A C7A H7A 110.9
C8A C7A H7A 110.9
N1A C8A C81A 112.32(18)
N1A C8A C7A 109.44(18)
C81A C8A C7A 115.45(18)
N1A C8A H8A 106.3
C81A C8A H8A 106.3
C7A C8A H8A 106.3
C86A C81A C82A 117.6(2)
C86A C81A C8A 121.5(2)
C82A C81A C8A 120.7(2)
C83A C82A C81A 120.5(3)
C83A C82A H82A 119.7
C81A C82A H82A 119.7
C84A C85A C86A 120.8(3)
C84A C85A H53A 119.6
C86A C85A H53A 119.6
C83A C84A C85A 119.3(3)
C83A C84A H84A 120.3
C85A C84A H84A 120.3
C84A C83A C82A 120.8(3)
C84A C83A H83A 119.6
C82A C83A H83A 119.6
C85A C86A C81A 120.9(2)
C85A C86A H86A 119.5
C81A C86A H86A 119.5
N1A C9A C91A 112.21(18)
N1A C9A C5A 109.41(17)
C91A C9A C5A 116.0(2)
N1A C9A H9A 106.2
C91A C9A H9A 106.2
C5A C9A H9A 106.2
C96A C91A C92A 118.0(2)
C96A C91A C9A 119.5(2)
C92A C91A C9A 122.3(2)
C93A C92A C91A 120.7(3)
C93A C92A H92A 119.7
C91A C92A H92A 119.7
C94A C93A C92A 120.5(3)
C94A C93A H93A 119.7
C92A C93A H93A 119.7
C93A C94A C95A 119.5(3)
C93A C94A H94A 120.3
C95A C94A H94A 120.3
C94A C95A C96A 120.1(3)
C94A C95A H95A 120.0
C96A C95A H95A 120.0
C91A C96A C95A 121.3(3)
C91A C96A H96A 119.4
C95A C96A H96A 119.4
N3A C10A C11A 114.48(17)
N3A C10A C7A 109.74(16)
C11A C10A C7A 114.95(17)
N3A C10A H10A 105.6
C11A C10A H10A 105.6
C7A C10A H10A 105.6
C12A C11A C16A 117.3(2)
C12A C11A C10A 123.7(2)
C16A C11A C10A 119.0(2)
C11A C12A C13A 121.8(2)
C11A C12A H12A 119.1
C13A C12A H12A 119.1
C14A C13A C12A 119.9(3)
C14A C13A H13A 120.0
C12A C13A H13A 120.0
C13A C14A C15A 119.2(2)
C13A C14A H14A 120.4
C15A C14A H14A 120.4
C16A C15A C14A 121.1(3)
C16A C15A H15A 119.4
C14A C15A H15A 119.4
C15A C16A C11A 120.7(2)
C15A C16A H16A 119.7
C11A C16A H16A 119.7
C2B N1B C9B 109.95(16)
C2B N1B C8B 110.29(16)
C9B N1B C8B 108.95(16)
N3B C2B N1B 114.40(16)
N3B C2B H2B1 108.7
N1B C2B H2B1 108.7
N3B C2B H2B2 108.7
N1B C2B H2B2 108.7
H2B1 C2B H2B2 107.6
C2B N3B C10B 106.97(16)
C2B N3B C4B 107.61(15)
C10B N3B C4B 113.48(15)
N3B C4B C41B 114.09(17)
N3B C4B C5B 109.72(16)
C41B C4B C5B 114.91(17)
N3B C4B H4B 105.8
C41B C4B H4B 105.8
C5B C4B H4B 105.8
C46B C41B C42B 117.1(2)
C46B C41B C4B 120.13(19)
C42B C41B C4B 122.8(2)
C43B C42B C41B 121.6(2)
C43B C42B H42B 119.2
C41B C42B H42B 119.2
C44B C43B C42B 120.3(2)
C44B C43B H43B 119.9
C42B C43B H43B 119.9
C43B C44B C45B 119.3(2)
C43B C44B H44B 120.3
C45B C44B H44B 120.3
C44B C45B C46B 120.2(3)
C44B C45B H45B 119.9
C46B C45B H45B 119.9
C41B C46B C45B 121.4(2)
C41B C46B H46B 119.3
C45B C46B H46B 119.3
C6B C5B C4B 109.85(17)
C6B C5B C9B 105.83(17)
C4B C5B C9B 108.66(17)
C6B C5B H5B 110.8
C4B C5B H5B 110.8
C9B C5B H5B 110.8
O1B C6B C5B 123.8(2)
O1B C6B C7B 123.3(2)
C5B C6B C7B 112.68(18)
C6B C7B C10B 111.64(17)
C6B C7B C8B 104.21(17)
C10B C7B C8B 107.88(16)
C6B C7B H7B 111.0
C10B C7B H7B 111.0
C8B C7B H7B 111.0
N1B C8B C81B 111.35(17)
N1B C8B C7B 109.53(16)
C81B C8B C7B 115.56(18)
N1B C8B H8B 106.6
C81B C8B H8B 106.6
C7B C8B H8B 106.6
C82B C81B C86B 118.0(2)
C82B C81B C8B 119.5(2)
C86B C81B C8B 122.3(2)
C83B C82B C81B 121.0(2)
C83B C82B H82B 119.5
C81B C82B H82B 119.5
C84B C83B C82B 120.2(3)
C84B C83B H83B 119.9
C82B C83B H83B 119.9
C85B C84B C83B 119.7(2)
C85B C84B H84B 120.1
C83B C84B H84B 120.1
C84B C85B C86B 120.2(2)
C84B C85B H85B 119.9
C86B C85B H85B 119.9
C85B C86B C81B 120.9(2)
C85B C86B H86B 119.6
C81B C86B H86B 119.6
N1B C9B C91B 111.79(17)
N1B C9B C5B 108.93(16)
C91B C9B C5B 115.21(18)
N1B C9B H9B 106.8
C91B C9B H9B 106.8
C5B C9B H9B 106.8
C92B C91B C96B 117.8(2)
C92B C91B C9B 121.9(2)
C96B C91B C9B 120.3(2)
C93B C92B C91B 121.1(2)
C93B C92B H92B 119.4
C91B C92B H92B 119.4
C94B C93B C92B 120.4(3)
C94B C93B H93B 119.8
C92B C93B H93B 119.8
C93B C94B C95B 119.6(2)
C93B C94B H94B 120.2
C95B C94B H94B 120.2
C94B C95B C96B 120.2(3)
C94B C95B H95B 119.9
C96B C95B H95B 119.9
C95B C96B C91B 120.9(2)
C95B C96B H96B 119.6
C91B C96B H96B 119.6
N3B C10B C11B 113.23(17)
N3B C10B C7B 109.33(16)
C11B C10B C7B 117.50(17)
N3B C10B H10B 105.2
C11B C10B H10B 105.2
C7B C10B H10B 105.2
C12B C11B C16B 117.2(2)
C12B C11B C10B 124.5(2)
C16B C11B C10B 118.25(19)
C11B C12B C13B 120.4(2)
C11B C12B H12B 119.8
C13B C12B H12B 119.8
C14B C13B C12B 121.3(2)
C14B C13B H13B 119.4
C12B C13B H13B 119.4
C13B C14B C15B 119.1(3)
C13B C14B H14B 120.4
C15B C14B H14B 120.4
C14B C15B C16B 119.9(3)
C14B C15B H15B 120.1
C16B C15B H15B 120.1
C15B C16B C11B 122.1(2)
C15B C16B H16B 119.0
C11B C16B H16B 119.0
C33 C32 H32A 109.5
C33 C32 H32B 109.5
H32A C32 H32B 109.5
C33 C32 H32C 109.5
H32A C32 H32C 109.5
H32B C32 H32C 109.5
O3 C33 C32 122.1(4)
O3 C33 C34 120.2(4)
C32 C33 C34 117.7(4)
C33 C34 H34A 109.5
C33 C34 H34B 109.5
H34A C34 H34B 109.5
C33 C34 H34C 109.5
H34A C34 H34C 109.5
H34B C34 H34C 109.5

loop_
_geom_bond_atom_site_label_1
_geom_bond_atom_site_label_2
_geom_bond_site_symmetry_2
_geom_bond_distance
_geom_bond_publ_flag
N1A C8A . 1.478(3) ?
N1A C9A . 1.479(3) ?
N1A C2A . 1.488(3) ?
C2A N3A . 1.467(3) ?
C2A H2A1 . 0.970 ?
C2A H2A2 . 0.970 ?
N3A C4A . 1.481(3) ?
N3A C10A . 1.491(3) ?
C4A C41A . 1.524(3) ?
C4A C5A . 1.555(3) ?
C4A H4A . 0.980 ?
C41A C42A . 1.376(3) ?
C41A C46A . 1.384(4) ?
C42A C45A . 1.387(4) ?
C42A H42A . 0.930 ?
C43A C44A . 1.363(5) ?
C43A C46A . 1.376(4) ?
C43A H43A . 0.930 ?
C44A C45A . 1.362(5) ?
C44A H44A . 0.930 ?
C45A H45A . 0.930 ?
C46A H46A . 0.930 ?
C5A C6A . 1.502(3) ?
C5A C9A . 1.566(3) ?
C5A H5A . 0.980 ?
C6A O1A . 1.219(3) ?
C6A C7A . 1.504(3) ?
C7A C10A . 1.547(3) ?
C7A C8A . 1.566(3) ?
C7A H7A . 0.980 ?
C8A C81A . 1.524(3) ?
C8A H8A . 0.980 ?
C81A C86A . 1.387(3) ?
C81A C82A . 1.392(3) ?
C82A C83A . 1.389(4) ?
C82A H82A . 0.930 ?
C85A C84A . 1.367(4) ?
C85A C86A . 1.380(4) ?
C85A H53A . 0.930 ?
C84A C83A . 1.363(4) ?
C84A H84A . 0.930 ?
C83A H83A . 0.930 ?
C86A H86A . 0.930 ?
C9A C91A . 1.530(3) ?
C9A H9A . 0.980 ?
C91A C96A . 1.380(4) ?
C91A C92A . 1.386(4) ?
C92A C93A . 1.383(4) ?
C92A H92A . 0.930 ?
C93A C94A . 1.371(4) ?
C93A H93A . 0.930 ?
C94A C95A . 1.373(5) ?
C94A H94A . 0.930 ?
C95A C96A . 1.381(4) ?
C95A H95A . 0.930 ?
C96A H96A . 0.930 ?
C10A C11A . 1.515(3) ?
C10A H10A . 0.980 ?
C11A C12A . 1.384(3) ?
C11A C16A . 1.392(3) ?
C12A C13A . 1.388(3) ?
C12A H12A . 0.930 ?
C13A C14A . 1.365(4) ?
C13A H13A . 0.930 ?
C14A C15A . 1.377(4) ?
C14A H14A . 0.930 ?
C15A C16A . 1.377(4) ?
C15A H15A . 0.930 ?
C16A H16A . 0.930 ?
N1B C2B . 1.472(3) ?
N1B C9B . 1.475(3) ?
N1B C8B . 1.475(3) ?
C2B N3B . 1.472(3) ?
C2B H2B1 . 0.970 ?
C2B H2B2 . 0.970 ?
N3B C10B . 1.487(3) ?
N3B C4B . 1.493(3) ?
C4B C41B . 1.521(3) ?
C4B C5B . 1.550(3) ?
C4B H4B . 0.980 ?
C41B C46B . 1.378(3) ?
C41B C42B . 1.386(3) ?
C42B C43B . 1.378(3) ?
C42B H42B . 0.930 ?
C43B C44B . 1.365(4) ?
C43B H43B . 0.930 ?
C44B C45B . 1.372(4) ?
C44B H44B . 0.930 ?
C45B C46B . 1.382(4) ?
C45B H45B . 0.930 ?
C46B H46B . 0.930 ?
C5B C6B . 1.506(3) ?
C5B C9B . 1.566(3) ?
C5B H5B . 0.980 ?
C6B O1B . 1.221(2) ?
C6B C7B . 1.510(3) ?
C7B C10B . 1.553(3) ?
C7B C8B . 1.570(3) ?
C7B H7B . 0.980 ?
C8B C81B . 1.527(3) ?
C8B H8B . 0.980 ?
C81B C82B . 1.386(3) ?
C81B C86B . 1.387(3) ?
C82B C83B . 1.381(4) ?
C82B H82B . 0.930 ?
C83B C84B . 1.373(4) ?
C83B H83B . 0.930 ?
C84B C85B . 1.372(4) ?
C84B H84B . 0.930 ?
C85B C86B . 1.384(3) ?
C85B H85B . 0.930 ?
C86B H86B . 0.930 ?
C9B C91B . 1.526(3) ?
C9B H9B . 0.980 ?
C91B C92B . 1.384(3) ?
C91B C96B . 1.390(3) ?
C92B C93B . 1.382(4) ?
C92B H92B . 0.930 ?
C93B C94B . 1.371(4) ?
C93B H93B . 0.930 ?
C94B C95B . 1.372(4) ?
C94B H94B . 0.930 ?
C95B C96B . 1.388(4) ?
C95B H95B . 0.930 ?
C96B H96B . 0.930 ?
C10B C11B . 1.522(3) ?
C10B H10B . 0.980 ?
C11B C12B . 1.378(3) ?
C11B C16B . 1.385(3) ?
C12B C13B . 1.388(4) ?
C12B H12B . 0.930 ?
C13B C14B . 1.361(4) ?
C13B H13B . 0.930 ?
C14B C15B . 1.366(4) ?
C14B H14B . 0.930 ?
C15B C16B . 1.377(4) ?
C15B H15B . 0.930 ?
C16B H16B . 0.930 ?
C32 C33 . 1.475(5) ?
C32 H32A . 0.960 ?
C32 H32B . 0.960 ?
C32 H32C . 0.960 ?
C33 O3 . 1.206(4) ?
C33 C34 . 1.493(5) ?
C34 H34A . 0.960 ?
C34 H34B . 0.960 ?
C34 H34C . 0.960 ?

loop_
_geom_hbond_atom_site_label_D
_geom_hbond_atom_site_label_H
_geom_hbond_atom_site_label_A
_geom_hbond_site_symmetry_A
_geom_hbond_distance_DH
_geom_hbond_distance_HA
_geom_hbond_distance_DA
_geom_hbond_angle_DHA
C4A H4A O3 2_756 0.98 2.60 3.525(3) 158
C10A H10A O3 . 0.98 2.56 3.451(3) 152
C82A H82A O1A 2_656 0.93 2.39 3.279(3) 160
C92B H92B O1B 2_665 0.93 2.60 3.511(3) 168

loop_
_geom_torsion_atom_site_label_1
_geom_torsion_atom_site_label_2
_geom_torsion_atom_site_label_3
_geom_torsion_atom_site_label_4
_geom_torsion
C8A N1A C2A N3A 59.9(2)
C9A N1A C2A N3A -59.4(2)
N1A C2A N3A C4A 61.9(2)
N1A C2A N3A C10A -61.0(2)
C2A N3A C4A C41A 166.01(17)
C10A N3A C4A C41A -75.3(2)
C2A N3A C4A C5A -62.1(2)
C10A N3A C4A C5A 56.5(2)
N3A C4A C41A C42A 133.1(2)
C5A C4A C41A C42A 4.8(3)
N3A C4A C41A C46A -51.0(3)
C5A C4A C41A C46A -179.3(2)
C46A C41A C42A C45A 0.2(4)
C4A C41A C42A C45A 176.2(3)
C46A C43A C44A C45A -0.8(5)
C43A C44A C45A C42A 0.5(5)
C41A C42A C45A C44A -0.2(5)
C44A C43A C46A C41A 0.8(4)
C42A C41A C46A C43A -0.5(4)
C4A C41A C46A C43A -176.7(2)
N3A C4A C5A C6A -53.5(2)
C41A C4A C5A C6A 76.7(2)
N3A C4A C5A C9A 61.2(2)
C41A C4A C5A C9A -168.55(18)
C4A C5A C6A O1A -129.8(2)
C9A C5A C6A O1A 113.7(2)
C4A C5A C6A C7A 54.8(3)
C9A C5A C6A C7A -61.8(2)
O1A C6A C7A C10A 129.3(2)
C5A C6A C7A C10A -55.3(2)
O1A C6A C7A C8A -114.1(2)
C5A C6A C7A C8A 61.3(2)
C9A N1A C8A C81A -166.26(17)
C2A N1A C8A C81A 73.4(2)
C9A N1A C8A C7A 64.1(2)
C2A N1A C8A C7A -56.2(2)
C6A C7A C8A N1A -60.4(2)
C10A C7A C8A N1A 57.7(2)
C6A C7A C8A C81A 171.76(18)
C10A C7A C8A C81A -70.2(2)
N1A C8A C81A C86A 18.1(3)
C7A C8A C81A C86A 144.6(2)
N1A C8A C81A C82A -166.3(2)
C7A C8A C81A C82A -39.9(3)
C86A C81A C82A C83A 0.8(4)
C8A C81A C82A C83A -174.9(3)
C86A C85A C84A C83A 0.5(5)
C85A C84A C83A C82A 0.8(5)
C81A C82A C83A C84A -1.5(5)
C84A C85A C86A C81A -1.2(4)
C82A C81A C86A C85A 0.5(4)
C8A C81A C86A C85A 176.2(2)
C8A N1A C9A C91A 164.72(18)
C2A N1A C9A C91A -75.2(2)
C8A N1A C9A C5A -65.1(2)
C2A N1A C9A C5A 54.9(2)
C6A C5A C9A N1A 61.8(2)
C4A C5A C9A N1A -56.9(2)
C6A C5A C9A C91A -170.07(18)
C4A C5A C9A C91A 71.2(2)
N1A C9A C91A C96A -33.2(3)
C5A C9A C91A C96A -160.0(2)
N1A C9A C91A C92A 152.8(2)
C5A C9A C91A C92A 26.1(3)
C96A C91A C92A C93A 0.0(4)
C9A C91A C92A C93A 174.1(2)
C91A C92A C93A C94A -0.2(5)
C92A C93A C94A C95A 0.0(5)
C93A C94A C95A C96A 0.5(5)
C92A C91A C96A C95A 0.4(4)
C9A C91A C96A C95A -173.8(3)
C94A C95A C96A C91A -0.7(5)
C2A N3A C10A C11A -168.35(17)
C4A N3A C10A C11A 73.3(2)
C2A N3A C10A C7A 60.7(2)
C4A N3A C10A C7A -57.7(2)
C6A C7A C10A N3A 54.9(2)
C8A C7A C10A N3A -60.3(2)
C6A C7A C10A C11A -75.9(2)
C8A C7A C10A C11A 168.97(17)
N3A C10A C11A C12A -118.2(2)
C7A C10A C11A C12A 10.2(3)
N3A C10A C11A C16A 65.8(3)
C7A C10A C11A C16A -165.8(2)
C16A C11A C12A C13A -1.5(4)
C10A C11A C12A C13A -177.6(2)
C11A C12A C13A C14A 0.5(4)
C12A C13A C14A C15A 0.7(4)
C13A C14A C15A C16A -0.7(4)
C14A C15A C16A C11A -0.4(4)
C12A C11A C16A C15A 1.4(4)
C10A C11A C16A C15A 177.8(2)
C9B N1B C2B N3B 60.7(2)
C8B N1B C2B N3B -59.5(2)
N1B C2B N3B C10B 61.6(2)
N1B C2B N3B C4B -60.6(2)
C2B N3B C4B C41B -170.39(17)
C10B N3B C4B C41B 71.5(2)
C2B N3B C4B C5B 59.0(2)
C10B N3B C4B C5B -59.1(2)
N3B C4B C41B C46B 56.7(3)
C5B C4B C41B C46B -175.3(2)
N3B C4B C41B C42B -125.9(2)
C5B C4B C41B C42B 2.1(3)
C46B C41B C42B C43B -0.6(3)
C4B C41B C42B C43B -178.1(2)
C41B C42B C43B C44B 0.9(4)
C42B C43B C44B C45B -0.1(4)
C43B C44B C45B C46B -0.9(4)
C42B C41B C46B C45B -0.4(4)
C4B C41B C46B C45B 177.2(2)
C44B C45B C46B C41B 1.2(4)
N3B C4B C5B C6B 56.1(2)
C41B C4B C5B C6B -74.0(2)
N3B C4B C5B C9B -59.3(2)
C41B C4B C5B C9B 170.61(17)
C4B C5B C6B O1B 130.6(2)
C9B C5B C6B O1B -112.3(2)
C4B C5B C6B C7B -55.0(2)
C9B C5B C6B C7B 62.1(2)
O1B C6B C7B C10B -131.5(2)
C5B C6B C7B C10B 54.1(2)
O1B C6B C7B C8B 112.3(2)
C5B C6B C7B C8B -62.1(2)
C2B N1B C8B C81B -73.8(2)
C9B N1B C8B C81B 165.41(17)
C2B N1B C8B C7B 55.2(2)
C9B N1B C8B C7B -65.5(2)
C6B C7B C8B N1B 61.8(2)
C10B C7B C8B N1B -57.0(2)
C6B C7B C8B C81B -171.47(18)
C10B C7B C8B C81B 69.8(2)
N1B C8B C81B C82B -32.9(3)
C7B C8B C81B C82B -158.7(2)
N1B C8B C81B C86B 152.1(2)
C7B C8B C81B C86B 26.3(3)
C86B C81B C82B C83B 0.0(4)
C8B C81B C82B C83B -175.3(3)
C81B C82B C83B C84B 0.9(6)
C82B C83B C84B C85B -1.4(6)
C83B C84B C85B C86B 1.0(5)
C84B C85B C86B C81B -0.1(4)
C82B C81B C86B C85B -0.4(4)
C8B C81B C86B C85B 174.7(2)
C2B N1B C9B C91B 71.6(2)
C8B N1B C9B C91B -167.44(17)
C2B N1B C9B C5B -56.9(2)
C8B N1B C9B C5B 64.1(2)
C6B C5B C9B N1B -60.4(2)
C4B C5B C9B N1B 57.5(2)
C6B C5B C9B C91B 173.09(18)
C4B C5B C9B C91B -69.0(2)
N1B C9B C91B C92B -159.4(2)
C5B C9B C91B C92B -34.4(3)
N1B C9B C91B C96B 23.7(3)
C5B C9B C91B C96B 148.8(2)
C96B C91B C92B C93B -0.9(4)
C9B C91B C92B C93B -177.8(2)
C91B C92B C93B C94B -0.5(4)
C92B C93B C94B C95B 0.8(4)
C93B C94B C95B C96B 0.4(4)
C94B C95B C96B C91B -1.8(4)
C92B C91B C96B C95B 2.1(4)
C9B C91B C96B C95B 179.0(2)
C2B N3B C10B C11B 165.33(16)
C4B N3B C10B C11B -76.2(2)
C2B N3B C10B C7B -61.58(19)
C4B N3B C10B C7B 56.9(2)
C6B C7B C10B N3B -53.0(2)
C8B C7B C10B N3B 60.9(2)
C6B C7B C10B C11B 77.8(2)
C8B C7B C10B C11B -168.30(17)
N3B C10B C11B C12B 123.1(2)
C7B C10B C11B C12B -5.9(3)
N3B C10B C11B C16B -59.4(3)
C7B C10B C11B C16B 171.6(2)
C16B C11B C12B C13B 1.2(4)
C10B C11B C12B C13B 178.7(2)
C11B C12B C13B C14B -0.3(4)
C12B C13B C14B C15B -0.9(4)
C13B C14B C15B C16B 1.1(4)
C14B C15B C16B C11B -0.2(4)
C12B C11B C16B C15B -0.9(4)
C10B C11B C16B C15B -178.6(2)
